data_2234973
loop_
_publ_author_name
'Kesternich, V\'ictor'
'Gahona, Paulo'
'P\'erez-Fehrmann, Marcia'
'Brito, Iv\'an'
'L\'opez-Rodr\'iguez, Mat\'ias'

_publ_section_title
;
 2-Amino-<i>N</i>'-phenylbenzohydrazide
;
_journal_coeditor_code DS2196
_journal_issue 6
_journal_name_full 'Acta Crystallographica Section E'
_journal_page_first o1847
_journal_paper_doi 10.1107/S1600536812022362
_journal_volume 68
_journal_year 2012
_chemical_formula_iupac 'C13 H13 N3 O'
_chemical_formula_moiety 'C13 H13 N3 O'
_chemical_formula_sum 'C13 H13 N3 O'
_chemical_formula_weight 227.26
_chemical_name_systematic
;
2-Amino-<i>N</i>'-phenylbenzohydrazide
;
_space_group_IT_number 14
_symmetry_cell_setting monoclinic
_symmetry_space_group_name_Hall '-P 2ybc'
_symmetry_space_group_name_H-M 'P 1 21/c 1'
_atom_sites_solution_hydrogens geom
_atom_sites_solution_primary direct
_atom_sites_solution_secondary difmap
_audit_creation_method SHELXL-97
_cell_angle_alpha 90.00
_cell_angle_beta 94.08(3)
_cell_angle_gamma 90.00
_cell_formula_units_Z 4
_cell_length_a 6.1190(12)
_cell_length_b 19.921(4)
_cell_length_c 9.6490(19)
_cell_measurement_reflns_used 2923
_cell_measurement_temperature 293(2)
_cell_measurement_theta_max 28.6
_cell_measurement_theta_min 3.9
_cell_volume 1173.2(4)
_computing_cell_refinement 'DENZO-SMN (Otwinowski & Minor, 1997)'
_computing_data_collection 'COLLECT (Nonius, 2000)'
_computing_data_reduction 'DENZO-SMN (Otwinowski & Minor, 1997)'
_computing_molecular_graphics 'OLEX2 (Dolomanov <i>et al.</i>, 2009)'
_computing_publication_material 'WinGX (Farrugia, 1999) and publCIF (Westrip, 2010)'
_computing_structure_refinement 'SHELXL97 (Sheldrick, 2008)'
_computing_structure_solution 'SHELXS97 (Sheldrick, 2008)'
_diffrn_ambient_temperature 293(2)
_diffrn_measured_fraction_theta_full 0.992
_diffrn_measured_fraction_theta_max 0.974
_diffrn_measurement_device_type 'Nonius KappaCCD area-detector'
_diffrn_measurement_method '\f and \w scans with \k offsets'
_diffrn_radiation_monochromator graphite
_diffrn_radiation_source 'fine-focus sealed tube'
_diffrn_radiation_type MoK\a
_diffrn_radiation_wavelength 0.71073
_diffrn_reflns_av_R_equivalents 0.0920
_diffrn_reflns_av_sigmaI/netI 0.0313
_diffrn_reflns_limit_h_max 8
_diffrn_reflns_limit_h_min 0
_diffrn_reflns_limit_k_max 26
_diffrn_reflns_limit_k_min 0
_diffrn_reflns_limit_l_max 12
_diffrn_reflns_limit_l_min -12
_diffrn_reflns_number 17096
_diffrn_reflns_theta_full 25.00
_diffrn_reflns_theta_max 28.58
_diffrn_reflns_theta_min 3.92
_exptl_absorpt_coefficient_mu 0.085
_exptl_absorpt_correction_type none
_exptl_crystal_colour colourless
_exptl_crystal_density_diffrn 1.287
_exptl_crystal_density_method 'not measured'
_exptl_crystal_description Block
_exptl_crystal_F_000 480
_exptl_crystal_size_max 0.40
_exptl_crystal_size_mid 0.21
_exptl_crystal_size_min 0.10
_refine_diff_density_max 0.527
_refine_diff_density_min -0.494
_refine_ls_extinction_method none
_refine_ls_goodness_of_fit_ref 1.085
_refine_ls_hydrogen_treatment mixed
_refine_ls_matrix_type full
_refine_ls_number_parameters 162
_refine_ls_number_reflns 2923
_refine_ls_number_restraints 0
_refine_ls_restrained_S_all 1.085
_refine_ls_R_factor_all 0.0879
_refine_ls_R_factor_gt 0.0683
_refine_ls_shift/su_max 0.000
_refine_ls_shift/su_mean 0.000
_refine_ls_structure_factor_coef Fsqd
_refine_ls_weighting_details 'calc w=1/[\s^2^(Fo^2^)+(0.0568P)^2^+0.7268P] where P=(Fo^2^+2Fc^2^)/3'
_refine_ls_weighting_scheme calc
_refine_ls_wR_factor_gt 0.1512
_refine_ls_wR_factor_ref 0.1627
_reflns_number_gt 2330
_reflns_number_total 2923
_reflns_threshold_expression I>2\s(I)
_cod_data_source_file ds2196.cif
_cod_data_source_block I
_cod_original_sg_symbol_H-M 'P 21/c'
_cod_database_code 2234973
_cod_database_fobs_code 2234973

loop_
_symmetry_equiv_pos_as_xyz
'x, y, z'
'-x, y+1/2, -z+1/2'
'-x, -y, -z'
'x, -y-1/2, z-1/2'

loop_
_atom_site_type_symbol
_atom_site_label
_atom_site_fract_x
_atom_site_fract_y
_atom_site_fract_z
_atom_site_U_iso_or_equiv
_atom_site_adp_type
_atom_site_calc_flag
_atom_site_refinement_flags
_atom_site_occupancy
_atom_site_symmetry_multiplicity
O O1 0.6118(2) 0.71063(8) 0.36635(13) 0.0430(4) Uani d . 1 1
N N1 0.5506(3) 0.73222(8) 0.58950(15) 0.0377(4) Uani d . 1 1
H H1 0.5943 0.7527 0.6648 0.045 Uiso calc R 1 1
N N2 0.3725(3) 0.68841(9) 0.59083(17) 0.0407(4) Uani d . 1 1
H H2 0.2401 0.7021 0.5736 0.049 Uiso calc R 1 1
N N3 1.0637(3) 0.73656(12) 0.3383(2) 0.0499(5) Uani d . 1 1
H H3A 0.956(5) 0.7108(13) 0.312(3) 0.059(8) Uiso d . 1 1
H H3B 1.161(5) 0.7445(14) 0.273(3) 0.073(8) Uiso d . 1 1
C C1 0.6555(3) 0.74322(9) 0.47424(17) 0.0313(4) Uani d . 1 1
C C2 0.8220(3) 0.79772(9) 0.48509(17) 0.0323(4) Uani d . 1 1
C C3 0.7862(3) 0.85526(10) 0.5633(2) 0.0421(5) Uani d . 1 1
H H3 0.6585 0.8587 0.6095 0.051 Uiso calc R 1 1
C C4 0.9359(4) 0.90690(12) 0.5732(3) 0.0560(6) Uani d . 1 1
H H4 0.9095 0.9450 0.6253 0.067 Uiso calc R 1 1
C C5 1.1263(4) 0.90142(13) 0.5046(3) 0.0575(6) Uani d . 1 1
H H5 1.2291 0.9359 0.5115 0.069 Uiso calc R 1 1
C C6 1.1644(3) 0.84588(12) 0.4269(2) 0.0483(5) Uani d . 1 1
H H6 1.2936 0.8431 0.3820 0.058 Uiso calc R 1 1
C C7 1.0137(3) 0.79316(10) 0.41334(18) 0.0364(4) Uani d . 1 1
C C8 0.4207(3) 0.62058(11) 0.62176(19) 0.0387(4) Uani d . 1 1
C C9 0.6191(4) 0.59962(12) 0.6849(2) 0.0484(5) Uani d . 1 1
H H9 0.7320 0.6304 0.7030 0.058 Uiso calc R 1 1
C C10 0.6494(5) 0.53310(14) 0.7208(3) 0.0668(7) Uani d . 1 1
H H10 0.7826 0.5195 0.7642 0.080 Uiso calc R 1 1
C C11 0.4861(6) 0.48666(14) 0.6935(3) 0.0756(9) Uani d . 1 1
H H11 0.5089 0.4417 0.7165 0.091 Uiso calc R 1 1
C C12 0.2896(6) 0.50745(15) 0.6322(3) 0.0744(9) Uani d . 1 1
H H12 0.1780 0.4763 0.6141 0.089 Uiso calc R 1 1
C C13 0.2535(4) 0.57384(14) 0.5967(2) 0.0574(6) Uani d . 1 1
H H13 0.1181 0.5873 0.5562 0.069 Uiso calc R 1 1

loop_
_atom_site_aniso_label
_atom_site_aniso_U_11
_atom_site_aniso_U_22
_atom_site_aniso_U_33
_atom_site_aniso_U_12
_atom_site_aniso_U_13
_atom_site_aniso_U_23
O1 0.0418(8) 0.0618(9) 0.0262(6) -0.0055(7) 0.0065(5) -0.0045(6)
N1 0.0373(8) 0.0497(10) 0.0269(7) -0.0088(7) 0.0078(6) -0.0030(6)
N2 0.0271(8) 0.0565(11) 0.0392(9) -0.0040(7) 0.0075(6) 0.0005(7)
N3 0.0307(9) 0.0768(14) 0.0433(10) 0.0021(9) 0.0102(8) -0.0160(9)
C1 0.0273(8) 0.0423(10) 0.0244(8) 0.0062(7) 0.0036(6) 0.0025(7)
C2 0.0314(9) 0.0411(10) 0.0247(8) 0.0037(7) 0.0042(6) 0.0069(7)
C3 0.0428(11) 0.0431(11) 0.0416(11) 0.0052(9) 0.0110(8) 0.0008(8)
C4 0.0652(15) 0.0420(12) 0.0619(14) -0.0052(11) 0.0122(12) -0.0036(10)
C5 0.0571(14) 0.0535(14) 0.0623(15) -0.0169(11) 0.0069(11) 0.0088(11)
C6 0.0358(10) 0.0681(15) 0.0418(11) -0.0061(10) 0.0080(8) 0.0098(10)
C7 0.0312(9) 0.0518(11) 0.0264(8) 0.0050(8) 0.0029(7) 0.0054(7)
C8 0.0369(10) 0.0527(12) 0.0277(9) -0.0090(9) 0.0110(7) -0.0053(8)
C9 0.0466(12) 0.0556(13) 0.0429(11) -0.0047(10) 0.0032(9) -0.0023(9)
C10 0.0792(18) 0.0638(17) 0.0579(15) 0.0090(14) 0.0075(13) 0.0107(12)
C11 0.115(3) 0.0522(16) 0.0625(17) -0.0101(17) 0.0263(17) 0.0061(12)
C12 0.094(2) 0.0721(19) 0.0589(16) -0.0427(17) 0.0213(15) -0.0099(13)
C13 0.0503(13) 0.0728(17) 0.0496(13) -0.0242(12) 0.0069(10) -0.0072(11)

loop_
_atom_type_symbol
_atom_type_description
_atom_type_scat_dispersion_real
_atom_type_scat_dispersion_imag
_atom_type_scat_source
C C 0.0033 0.0016 'International Tables Vol C Tables 4.2.6.8 and 6.1.1.4'
H H 0.0000 0.0000 'International Tables Vol C Tables 4.2.6.8 and 6.1.1.4'
N N 0.0061 0.0033 'International Tables Vol C Tables 4.2.6.8 and 6.1.1.4'
O O 0.0106 0.0060 'International Tables Vol C Tables 4.2.6.8 and 6.1.1.4'

loop_
_geom_angle_atom_site_label_1
_geom_angle_atom_site_label_2
_geom_angle_atom_site_label_3
_geom_angle
C1 N1 N2 121.98(15)
C1 N1 H1 119.0
N2 N1 H1 119.0
N1 N2 C8 116.67(15)
N1 N2 H2 121.7
C8 N2 H2 121.7
C7 N3 H3A 116.4(18)
C7 N3 H3B 113.5(18)
H3A N3 H3B 115(3)
O1 C1 N1 121.54(17)
O1 C1 C2 123.18(16)
N1 C1 C2 115.26(15)
C3 C2 C7 119.10(18)
C3 C2 C1 120.27(16)
C7 C2 C1 120.60(17)
C4 C3 C2 121.46(19)
C4 C3 H3 119.3
C2 C3 H3 119.3
C3 C4 C5 119.1(2)
C3 C4 H4 120.5
C5 C4 H4 120.5
C6 C5 C4 120.6(2)
C6 C5 H5 119.7
C4 C5 H5 119.7
C5 C6 C7 121.5(2)
C5 C6 H6 119.2
C7 C6 H6 119.2
N3 C7 C6 119.45(18)
N3 C7 C2 122.17(19)
C6 C7 C2 118.23(18)
C9 C8 C13 119.1(2)
C9 C8 N2 123.09(18)
C13 C8 N2 117.7(2)
C10 C9 C8 119.9(2)
C10 C9 H9 120.0
C8 C9 H9 120.0
C11 C10 C9 121.1(3)
C11 C10 H10 119.5
C9 C10 H10 119.5
C12 C11 C10 119.0(3)
C12 C11 H11 120.5
C10 C11 H11 120.5
C11 C12 C13 121.2(3)
C11 C12 H12 119.4
C13 C12 H12 119.4
C12 C13 C8 119.7(3)
C12 C13 H13 120.2
C8 C13 H13 120.2

loop_
_geom_bond_atom_site_label_1
_geom_bond_atom_site_label_2
_geom_bond_distance
O1 C1 1.240(2)
N1 C1 1.341(2)
N1 N2 1.397(2)
N1 H1 0.8600
N2 C8 1.411(3)
N2 H2 0.8600
N3 C7 1.386(3)
N3 H3A 0.86(3)
N3 H3B 0.91(3)
C1 C2 1.487(3)
C2 C3 1.398(3)
C2 C7 1.407(2)
C3 C4 1.376(3)
C3 H3 0.9300
C4 C5 1.385(4)
C4 H4 0.9300
C5 C6 1.366(4)
C5 H5 0.9300
C6 C7 1.397(3)
C6 H6 0.9300
C8 C9 1.384(3)
C8 C13 1.392(3)
C9 C10 1.379(4)
C9 H9 0.9300
C10 C11 1.374(4)
C10 H10 0.9300
C11 C12 1.366(5)
C11 H11 0.9300
C12 C13 1.380(4)
C12 H12 0.9300
C13 H13 0.9300

loop_
_geom_hbond_atom_site_label_D
_geom_hbond_atom_site_label_H
_geom_hbond_atom_site_label_A
_geom_hbond_site_symmetry_A
_geom_hbond_distance_DH
_geom_hbond_distance_HA
_geom_hbond_distance_DA
_geom_hbond_angle_DHA
_geom_hbond_publ_flag
N1 H1 O1 4_576 0.86 2.07 2.903(2) 162 y
N3 H3A O1 . 0.86(3) 2.21(3) 2.845(2) 131(2) y
N2 H2 N3 1_455 0.86 2.54 3.126(3) 126 y

loop_
_geom_torsion_atom_site_label_1
_geom_torsion_atom_site_label_2
_geom_torsion_atom_site_label_3
_geom_torsion_atom_site_label_4
_geom_torsion
C1 N1 N2 C8 89.2(2)
N2 N1 C1 O1 -6.4(3)
N2 N1 C1 C2 172.28(16)
O1 C1 C2 C3 142.55(19)
N1 C1 C2 C3 -36.1(2)
O1 C1 C2 C7 -35.3(3)
N1 C1 C2 C7 146.01(17)
C7 C2 C3 C4 -1.0(3)
C1 C2 C3 C4 -178.95(19)
C2 C3 C4 C5 -0.3(3)
C3 C4 C5 C6 0.7(4)
C4 C5 C6 C7 0.3(4)
C5 C6 C7 N3 -177.3(2)
C5 C6 C7 C2 -1.6(3)
C3 C2 C7 N3 177.46(18)
C1 C2 C7 N3 -4.6(3)
C3 C2 C7 C6 1.9(3)
C1 C2 C7 C6 179.85(16)
N1 N2 C8 C9 17.7(3)
N1 N2 C8 C13 -167.37(17)
C13 C8 C9 C10 0.6(3)
N2 C8 C9 C10 175.5(2)
C8 C9 C10 C11 0.8(4)
C9 C10 C11 C12 -1.3(4)
C10 C11 C12 C13 0.4(4)
C11 C12 C13 C8 0.9(4)
C9 C8 C13 C12 -1.4(3)
N2 C8 C13 C12 -176.6(2)

loop_
_cod_related_entry_id
_cod_related_entry_database
_cod_related_entry_code
1 ChemSpider 10581058
